data_7019596
loop_
_publ_author_name
'Ariyananda, Piyal W. G.'
'Yap, Glenn P. A.'
'Rosenthal, Joel'

_publ_section_title
;
 Reaction of carbon dioxide with a palladium-alkyl complex supported by a
 bis-NHC framework.
;
_journal_issue 26
_journal_name_full 'Dalton transactions (Cambridge, England : 2003)'
_journal_page_first 7977
_journal_page_last 7983
_journal_paper_doi 10.1039/c2dt30676j
_journal_volume 41
_journal_year 2012
_chemical_formula_sum 'C35 H50 N4 O2 Pd'
_chemical_formula_weight 665.19
_chemical_name_systematic
;
?
;
_space_group_IT_number 14
_symmetry_cell_setting monoclinic
_symmetry_space_group_name_Hall '-P 2yn'
_symmetry_space_group_name_H-M 'P 1 21/n 1'
_atom_sites_solution_hydrogens geom
_atom_sites_solution_primary direct
_atom_sites_solution_secondary difmap
_audit_creation_method SHELXL-97
_cell_angle_alpha 90.00
_cell_angle_beta 93.076(5)
_cell_angle_gamma 90.00
_cell_formula_units_Z 4
_cell_length_a 14.176(4)
_cell_length_b 8.709(2)
_cell_length_c 27.584(7)
_cell_measurement_reflns_used 1024
_cell_measurement_temperature 203(2)
_cell_measurement_theta_max 20.05
_cell_measurement_theta_min 2.45
_cell_volume 3400.6(15)
_computing_cell_refinement 'SAINT (Bruker, 2002)'
_computing_data_collection 'SMART (Bruker, 2002)'
_computing_data_reduction SAINT
_computing_molecular_graphics 'SHELXTL (Sheldrick, 2001)'
_computing_publication_material 'SHELXTL (Sheldrick, 2001)'
_computing_structure_refinement 'SHELXL-97 (Sheldrick, 1997)'
_computing_structure_solution 'SHELXS-97 (Sheldrick, 1990)'
_diffrn_ambient_temperature 203(2)
_diffrn_detector_area_resol_mean 836.6
_diffrn_measured_fraction_theta_full 0.999
_diffrn_measured_fraction_theta_max 0.997
_diffrn_measurement_device_type 'Bruker AXS APEX diffractometer'
_diffrn_measurement_method \w
_diffrn_radiation_monochromator graphite
_diffrn_radiation_source 'fine-focus sealed tube'
_diffrn_radiation_type MoK\a
_diffrn_radiation_wavelength 0.71073
_diffrn_reflns_av_R_equivalents 0.0792
_diffrn_reflns_av_sigmaI/netI 0.0677
_diffrn_reflns_limit_h_max 18
_diffrn_reflns_limit_h_min -18
_diffrn_reflns_limit_k_max 11
_diffrn_reflns_limit_k_min -11
_diffrn_reflns_limit_l_max 36
_diffrn_reflns_limit_l_min -36
_diffrn_reflns_number 42760
_diffrn_reflns_theta_full 25.00
_diffrn_reflns_theta_max 28.30
_diffrn_reflns_theta_min 1.58
_diffrn_standards_decay_% 1
_diffrn_standards_interval_count 0
_diffrn_standards_interval_time 0
_diffrn_standards_number 0
_exptl_absorpt_coefficient_mu 0.581
_exptl_absorpt_correction_T_max 0.9693
_exptl_absorpt_correction_T_min 0.8732
_exptl_absorpt_correction_type multi-scan
_exptl_absorpt_process_details 'SADABS (Sheldrick, 2003)'
_exptl_crystal_colour colorless
_exptl_crystal_density_diffrn 1.299
_exptl_crystal_density_method 'not measured'
_exptl_crystal_description needle
_exptl_crystal_F_000 1400
_exptl_crystal_size_max 0.24
_exptl_crystal_size_mid 0.09
_exptl_crystal_size_min 0.05
_refine_diff_density_max 0.850
_refine_diff_density_min -0.371
_refine_diff_density_rms 0.094
_refine_ls_extinction_method none
_refine_ls_goodness_of_fit_ref 1.069
_refine_ls_hydrogen_treatment constr
_refine_ls_matrix_type full
_refine_ls_number_parameters 387
_refine_ls_number_reflns 8436
_refine_ls_number_restraints 90
_refine_ls_restrained_S_all 1.082
_refine_ls_R_factor_all 0.0912
_refine_ls_R_factor_gt 0.0564
_refine_ls_shift/su_max 0.004
_refine_ls_shift/su_mean 0.000
_refine_ls_structure_factor_coef Fsqd
_refine_ls_weighting_details 'calc w=1/[\s^2^(Fo^2^)+(0.0598P)^2^+1.1016P] where P=(Fo^2^+2Fc^2^)/3'
_refine_ls_weighting_scheme calc
_refine_ls_wR_factor_gt 0.1298
_refine_ls_wR_factor_ref 0.1479
_reflns_number_gt 5817
_reflns_number_total 8436
_reflns_threshold_expression >2sigma(I)
_cod_data_source_file c2dt30676j.txt
_cod_data_source_block joer011
_cod_depositor_comments
;
The following automatic conversions were performed:

'_symmetry_cell_setting' value 'Monoclinic' changed to 'monoclinic'
according to /home/saulius/struct/CIF-dictionaries/cif_core.dic
dictionary named 'cif_core.dic' version 2.4.1 from 2010-06-29.

Automatic conversion script
Id: cif_fix_values 1891 2012-01-12 08:04:46Z andrius 
;
_cod_original_cell_volume 3400.6(16)
_cod_original_sg_symbol_H-M P2(1)/n
_cod_database_code 7019596

loop_
_symmetry_equiv_pos_as_xyz
'x, y, z'
'-x+1/2, y+1/2, -z+1/2'
'-x, -y, -z'
'x-1/2, -y-1/2, z-1/2'

loop_
_atom_site_label
_atom_site_type_symbol
_atom_site_fract_x
_atom_site_fract_y
_atom_site_fract_z
_atom_site_U_iso_or_equiv
_atom_site_adp_type
_atom_site_occupancy
_atom_site_symmetry_multiplicity
_atom_site_calc_flag
_atom_site_refinement_flags
Pd Pd 0.22561(2) 0.41881(3) 0.154585(10) 0.03548(10) Uani 1 1 d .
N1 N 0.4210(2) 0.2412(4) 0.17734(12) 0.0462(8) Uani 1 1 d .
N2 N 0.3339(2) 0.2634(4) 0.23751(12) 0.0411(8) Uani 1 1 d .
N3 N 0.0514(2) 0.2250(4) 0.19259(13) 0.0448(8) Uani 1 1 d .
N4 N 0.1662(2) 0.2589(4) 0.24457(12) 0.0407(8) Uani 1 1 d .
C1 C 0.3370(3) 0.3049(5) 0.18994(15) 0.0400(9) Uani 1 1 d .
C2 C 0.4657(3) 0.1643(6) 0.21629(18) 0.0598(13) Uani 1 1 d .
H2A H 0.5237 0.1121 0.2161 0.072 Uiso 1 1 calc R
C3 C 0.4109(3) 0.1784(6) 0.25411(18) 0.0551(12) Uani 1 1 d .
H3A H 0.4226 0.1384 0.2855 0.066 Uiso 1 1 calc R
C4 C 0.4178(3) 0.1453(6) 0.09453(17) 0.0494(11) Uani 1 1 d .
C5 C 0.4496(3) 0.1546(6) 0.04755(18) 0.0547(12) Uani 1 1 d .
H5A H 0.4237 0.0880 0.0235 0.066 Uiso 1 1 calc R
C6 C 0.5183(3) 0.2592(6) 0.03527(17) 0.0535(12) Uani 1 1 d .
C7 C 0.5588(3) 0.3493(6) 0.07196(19) 0.0560(12) Uani 1 1 d .
H7A H 0.6081 0.4165 0.0647 0.067 Uiso 1 1 calc R
C8 C 0.5293(3) 0.3442(6) 0.11942(18) 0.0513(11) Uani 1 1 d .
C9 C 0.4566(3) 0.2438(5) 0.12907(16) 0.0460(10) Uani 1 1 d .
C10 C 0.3434(4) 0.0291(7) 0.1067(2) 0.0777(18) Uani 1 1 d .
H10A H 0.2866 0.0823 0.1154 0.117 Uiso 1 1 calc R
H10B H 0.3669 -0.0339 0.1337 0.117 Uiso 1 1 calc R
H10C H 0.3289 -0.0357 0.0786 0.117 Uiso 1 1 calc R
C11 C 0.5465(4) 0.2751(7) -0.01660(19) 0.0717(16) Uani 1 1 d .
H11A H 0.5122 0.2005 -0.0368 0.108 Uiso 1 1 calc R
H11B H 0.6138 0.2571 -0.0180 0.108 Uiso 1 1 calc R
H11C H 0.5316 0.3778 -0.0282 0.108 Uiso 1 1 calc R
C12 C 0.5756(4) 0.4475(7) 0.1578(2) 0.0743(17) Uani 1 1 d .
H12A H 0.6290 0.4996 0.1446 0.111 Uiso 1 1 calc R
H12B H 0.5973 0.3863 0.1856 0.111 Uiso 1 1 calc R
H12C H 0.5303 0.5229 0.1678 0.111 Uiso 1 1 calc R
C13 C 0.2561(3) 0.3096(5) 0.26684(15) 0.0434(10) Uani 1 1 d .
H13A H 0.2650 0.2649 0.2994 0.052 Uiso 1 1 calc R
H13B H 0.2557 0.4216 0.2702 0.052 Uiso 1 1 calc R
C14 C 0.1379(3) 0.2947(5) 0.19781(14) 0.0384(9) Uani 1 1 d .
C15 C 0.0294(3) 0.1493(6) 0.23489(17) 0.0558(12) Uani 1 1 d .
H15A H -0.0261 0.0936 0.2397 0.067 Uiso 1 1 calc R
C16 C 0.1014(3) 0.1700(6) 0.26738(17) 0.0525(12) Uani 1 1 d .
H16A H 0.1068 0.1318 0.2993 0.063 Uiso 1 1 calc R
C17 C 0.0100(3) 0.1108(5) 0.11355(19) 0.0524(11) Uani 1 1 d .
C18 C -0.0499(4) 0.1067(6) 0.07191(19) 0.0596(13) Uani 1 1 d .
H18A H -0.0367 0.0375 0.0470 0.072 Uiso 1 1 calc R
C19 C -0.1277(4) 0.2007(6) 0.06599(19) 0.0589(13) Uani 1 1 d .
C20 C -0.1463(3) 0.3017(6) 0.10235(19) 0.0583(12) Uani 1 1 d .
H20A H -0.1997 0.3654 0.0987 0.070 Uiso 1 1 calc R
C21 C -0.0878(3) 0.3128(5) 0.14500(17) 0.0489(11) Uani 1 1 d .
C22 C -0.0085(3) 0.2189(5) 0.14916(15) 0.0436(10) Uani 1 1 d .
C23 C 0.0923(4) 0.0004(7) 0.1209(2) 0.0802(18) Uani 1 1 d .
H23A H 0.1499 0.0579 0.1281 0.120 Uiso 1 1 calc R
H23B H 0.0986 -0.0593 0.0916 0.120 Uiso 1 1 calc R
H23C H 0.0809 -0.0681 0.1477 0.120 Uiso 1 1 calc R
C24 C -0.1913(5) 0.1960(8) 0.0198(2) 0.0866(19) Uani 1 1 d .
H24A H -0.2212 0.2953 0.0146 0.130 Uiso 1 1 calc R
H24B H -0.2395 0.1181 0.0229 0.130 Uiso 1 1 calc R
H24C H -0.1539 0.1716 -0.0076 0.130 Uiso 1 1 calc R
C25 C -0.1114(4) 0.4254(6) 0.1840(2) 0.0651(14) Uani 1 1 d .
H25A H -0.1050 0.3754 0.2154 0.098 Uiso 1 1 calc R
H25B H -0.1759 0.4609 0.1782 0.098 Uiso 1 1 calc R
H25C H -0.0686 0.5122 0.1835 0.098 Uiso 1 1 calc R
C26 C 0.1147(3) 0.5380(6) 0.11947(16) 0.0516(11) Uani 1 1 d .
H26A H 0.0596 0.5332 0.1388 0.077 Uiso 1 1 calc R
H26B H 0.0999 0.4920 0.0880 0.077 Uiso 1 1 calc R
H26C H 0.1329 0.6443 0.1153 0.077 Uiso 1 1 calc R
C27 C 0.3105(3) 0.5517(5) 0.11217(16) 0.0489(11) Uani 1 1 d .
H27A H 0.3758 0.5426 0.1242 0.073 Uiso 1 1 calc R
H27B H 0.2909 0.6582 0.1137 0.073 Uiso 1 1 calc R
H27C H 0.3045 0.5162 0.0788 0.073 Uiso 1 1 calc R
O1 O -0.2204(3) 0.6405(6) 0.06492(18) 0.1023(15) Uani 1 1 d DU
C28 C -0.1217(5) 0.6774(9) 0.0663(3) 0.103(2) Uani 1 1 d DU
H28A H -0.0848 0.6018 0.0856 0.124 Uiso 1 1 calc R
H28B H -0.1102 0.7796 0.0803 0.124 Uiso 1 1 calc R
C29 C -0.0971(6) 0.6731(10) 0.0151(3) 0.115(2) Uani 1 1 d DU
H29A H -0.0821 0.5683 0.0051 0.138 Uiso 1 1 calc R
H29B H -0.0430 0.7399 0.0097 0.138 Uiso 1 1 calc R
C30 C -0.1844(6) 0.7306(9) -0.0118(3) 0.102(2) Uani 1 1 d DU
H30A H -0.1830 0.8426 -0.0153 0.123 Uiso 1 1 calc R
H30B H -0.1922 0.6837 -0.0441 0.123 Uiso 1 1 calc R
C31 C -0.2590(6) 0.6826(12) 0.0191(3) 0.126(3) Uani 1 1 d DU
H31A H -0.3039 0.7670 0.0225 0.151 Uiso 1 1 calc R
H31B H -0.2932 0.5954 0.0042 0.151 Uiso 1 1 calc R
O2 O 0.6878(10) 0.0471(14) 0.1908(5) 0.281(6) Uani 1 1 d DU
C32 C 0.7809(9) 0.0140(14) 0.2121(5) 0.184(4) Uani 1 1 d DU
H32A H 0.8278 0.0892 0.2024 0.221 Uiso 1 1 calc R
H32B H 0.7815 0.0082 0.2476 0.221 Uiso 1 1 calc R
C33 C 0.7947(11) -0.1304(17) 0.1909(6) 0.240(6) Uani 1 1 d DU
H33A H 0.8229 -0.2017 0.2151 0.287 Uiso 1 1 calc R
H33B H 0.8371 -0.1214 0.1642 0.287 Uiso 1 1 calc R
C34 C 0.7003(14) -0.1874(17) 0.1726(7) 0.287(8) Uani 1 1 d DU
H34A H 0.7053 -0.2743 0.1503 0.344 Uiso 1 1 calc R
H34B H 0.6601 -0.2154 0.1990 0.344 Uiso 1 1 calc R
C35 C 0.6685(13) -0.052(2) 0.1482(7) 0.302(9) Uani 1 1 d DU
H35A H 0.6013 -0.0554 0.1378 0.362 Uiso 1 1 calc R
H35B H 0.7065 -0.0248 0.1208 0.362 Uiso 1 1 calc R

loop_
_atom_site_aniso_label
_atom_site_aniso_U_11
_atom_site_aniso_U_22
_atom_site_aniso_U_33
_atom_site_aniso_U_23
_atom_site_aniso_U_13
_atom_site_aniso_U_12
Pd 0.04093(18) 0.03604(17) 0.02997(16) 0.00156(13) 0.00644(11) -0.00141(14)
N1 0.0419(19) 0.057(2) 0.0405(19) 0.0065(17) 0.0098(15) 0.0051(17)
N2 0.0395(18) 0.048(2) 0.0361(17) 0.0023(15) 0.0063(14) 0.0009(16)
N3 0.0418(19) 0.050(2) 0.043(2) 0.0115(16) 0.0064(15) -0.0042(16)
N4 0.0391(18) 0.047(2) 0.0363(17) 0.0059(15) 0.0086(14) 0.0005(16)
C1 0.042(2) 0.042(2) 0.037(2) 0.0026(17) 0.0091(17) -0.0049(18)
C2 0.047(3) 0.077(4) 0.057(3) 0.015(3) 0.008(2) 0.016(3)
C3 0.047(3) 0.069(3) 0.050(3) 0.015(2) 0.004(2) 0.010(2)
C4 0.045(2) 0.052(3) 0.053(3) 0.001(2) 0.011(2) -0.001(2)
C5 0.055(3) 0.058(3) 0.052(3) 0.000(2) 0.014(2) 0.002(2)
C6 0.055(3) 0.055(3) 0.052(3) 0.008(2) 0.020(2) 0.009(2)
C7 0.050(3) 0.051(3) 0.070(3) 0.006(2) 0.028(2) -0.001(2)
C8 0.046(3) 0.050(3) 0.059(3) 0.001(2) 0.016(2) 0.004(2)
C9 0.042(2) 0.051(3) 0.046(2) 0.007(2) 0.0146(19) 0.004(2)
C10 0.078(4) 0.079(4) 0.079(4) -0.013(3) 0.028(3) -0.031(3)
C11 0.073(4) 0.091(4) 0.054(3) 0.011(3) 0.025(3) 0.007(3)
C12 0.055(3) 0.085(4) 0.085(4) -0.021(3) 0.023(3) -0.016(3)
C13 0.043(2) 0.056(3) 0.0309(19) 0.0014(18) 0.0058(17) 0.002(2)
C14 0.036(2) 0.043(2) 0.036(2) 0.0028(17) 0.0061(16) 0.0040(17)
C15 0.046(3) 0.068(3) 0.055(3) 0.022(2) 0.008(2) -0.011(2)
C16 0.047(3) 0.068(3) 0.044(3) 0.018(2) 0.010(2) -0.002(2)
C17 0.051(3) 0.047(3) 0.060(3) 0.003(2) 0.009(2) -0.003(2)
C18 0.073(4) 0.051(3) 0.055(3) -0.010(2) 0.006(3) -0.010(3)
C19 0.060(3) 0.055(3) 0.060(3) -0.001(2) -0.008(2) -0.012(2)
C20 0.049(3) 0.056(3) 0.070(3) 0.001(2) -0.005(2) -0.004(2)
C21 0.042(2) 0.052(3) 0.053(3) 0.000(2) 0.006(2) -0.001(2)
C22 0.042(2) 0.047(2) 0.042(2) 0.0065(19) 0.0034(18) -0.0055(19)
C23 0.074(4) 0.075(4) 0.092(5) -0.009(3) 0.005(3) 0.023(3)
C24 0.096(5) 0.085(4) 0.075(4) -0.010(3) -0.028(4) -0.006(4)
C25 0.060(3) 0.074(4) 0.062(3) -0.013(3) 0.005(2) 0.009(3)
C26 0.055(3) 0.058(3) 0.042(2) 0.009(2) 0.008(2) 0.009(2)
C27 0.055(3) 0.054(3) 0.038(2) 0.0085(19) 0.0068(19) -0.008(2)
O1 0.085(3) 0.118(4) 0.104(3) 0.042(3) 0.004(3) 0.005(3)
C28 0.096(5) 0.101(5) 0.111(5) 0.039(5) -0.012(4) -0.015(4)
C29 0.116(5) 0.108(6) 0.125(6) 0.002(5) 0.032(5) 0.003(5)
C30 0.146(6) 0.088(5) 0.073(4) -0.004(4) 0.010(4) -0.004(5)
C31 0.115(5) 0.165(8) 0.095(5) 0.036(6) -0.014(4) -0.010(6)
O2 0.304(12) 0.245(10) 0.292(13) -0.078(9) -0.007(11) 0.118(10)
C32 0.184(10) 0.140(9) 0.238(12) -0.037(8) 0.106(8) -0.049(8)
C33 0.256(14) 0.182(12) 0.280(16) -0.064(11) 0.007(12) 0.065(10)
C34 0.37(2) 0.150(9) 0.34(2) -0.052(11) -0.037(16) -0.068(12)
C35 0.320(15) 0.256(15) 0.323(19) -0.123(12) -0.046(12) 0.199(13)

loop_
_atom_type_symbol
_atom_type_description
_atom_type_scat_dispersion_real
_atom_type_scat_dispersion_imag
_atom_type_scat_source
C C 0.0033 0.0016 'International Tables Vol C Tables 4.2.6.8 and 6.1.1.4'
H H 0.0000 0.0000 'International Tables Vol C Tables 4.2.6.8 and 6.1.1.4'
N N 0.0061 0.0033 'International Tables Vol C Tables 4.2.6.8 and 6.1.1.4'
Pd Pd -0.9988 1.0072 'International Tables Vol C Tables 4.2.6.8 and 6.1.1.4'
O O 0.0106 0.0060 'International Tables Vol C Tables 4.2.6.8 and 6.1.1.4'

loop_
_geom_angle_atom_site_label_1
_geom_angle_atom_site_label_2
_geom_angle_atom_site_label_3
_geom_angle
C1 Pd C14 86.86(15)
C1 Pd C27 94.71(17)
C14 Pd C27 177.52(17)
C1 Pd C26 178.76(18)
C14 Pd C26 93.80(17)
C27 Pd C26 84.60(19)
C1 N1 C2 111.3(3)
C1 N1 C9 125.1(4)
C2 N1 C9 123.4(4)
C1 N2 C3 113.3(3)
C1 N2 C13 121.7(3)
C3 N2 C13 125.0(4)
C14 N3 C15 111.2(4)
C14 N3 C22 126.3(3)
C15 N3 C22 122.4(4)
C14 N4 C16 112.9(4)
C14 N4 C13 122.5(3)
C16 N4 C13 124.6(4)
N2 C1 N1 102.1(3)
N2 C1 Pd 121.2(3)
N1 C1 Pd 136.5(3)
C3 C2 N1 107.4(4)
C2 C3 N2 105.8(4)
C9 C4 C5 118.1(4)
C9 C4 C10 121.5(4)
C5 C4 C10 120.5(5)
C6 C5 C4 121.9(5)
C7 C6 C5 117.6(4)
C7 C6 C11 121.3(5)
C5 C6 C11 121.0(5)
C6 C7 C8 122.3(4)
C9 C8 C7 117.6(5)
C9 C8 C12 122.6(4)
C7 C8 C12 119.8(5)
C4 C9 C8 122.2(4)
C4 C9 N1 118.8(4)
C8 C9 N1 119.0(4)
N4 C13 N2 110.7(3)
N4 C14 N3 102.4(3)
N4 C14 Pd 120.5(3)
N3 C14 Pd 137.1(3)
C16 C15 N3 107.6(4)
C15 C16 N4 105.9(4)
C18 C17 C22 118.0(5)
C18 C17 C23 121.6(5)
C22 C17 C23 120.4(5)
C19 C18 C17 122.2(5)
C20 C19 C18 118.6(5)
C20 C19 C24 120.2(5)
C18 C19 C24 121.2(5)
C19 C20 C21 122.0(5)
C22 C21 C20 117.8(4)
C22 C21 C25 122.2(4)
C20 C21 C25 120.0(4)
C21 C22 C17 121.3(4)
C21 C22 N3 119.2(4)
C17 C22 N3 119.3(4)
C31 O1 C28 107.4(5)
O1 C28 C29 104.4(6)
C28 C29 C30 103.7(6)
C31 C30 C29 102.7(6)
O1 C31 C30 110.1(6)
C32 O2 C35 109.6(10)
C33 C32 O2 98.9(10)
C32 C33 C34 107.3(12)
C35 C34 C33 98.1(13)
C34 C35 O2 93.9(13)

loop_
_geom_bond_atom_site_label_1
_geom_bond_atom_site_label_2
_geom_bond_distance
Pd C1 2.065(4)
Pd C14 2.072(4)
Pd C27 2.075(4)
Pd C26 2.079(4)
N1 C1 1.374(5)
N1 C2 1.390(6)
N1 C9 1.449(5)
N2 C1 1.364(5)
N2 C3 1.377(6)
N2 C13 1.460(5)
N3 C14 1.369(5)
N3 C15 1.390(5)
N3 C22 1.431(5)
N4 C14 1.367(5)
N4 C16 1.379(5)
N4 C13 1.452(5)
C2 C3 1.339(6)
C4 C9 1.374(6)
C4 C5 1.397(6)
C4 C10 1.513(7)
C5 C6 1.389(7)
C6 C7 1.382(7)
C6 C11 1.513(6)
C7 C8 1.396(6)
C8 C9 1.389(6)
C8 C12 1.512(7)
C15 C16 1.334(7)
C17 C18 1.392(7)
C17 C22 1.395(6)
C17 C23 1.517(7)
C18 C19 1.377(7)
C19 C20 1.370(7)
C19 C24 1.522(7)
C20 C21 1.406(7)
C21 C22 1.390(6)
C21 C25 1.506(7)
O1 C31 1.399(8)
O1 C28 1.433(7)
C28 C29 1.474(9)
C29 C30 1.495(9)
C30 C31 1.455(9)
O2 C32 1.444(12)
O2 C35 1.471(14)
C32 C33 1.404(13)
C33 C34 1.490(14)
C34 C35 1.422(15)

loop_
_geom_torsion_atom_site_label_1
_geom_torsion_atom_site_label_2
_geom_torsion_atom_site_label_3
_geom_torsion_atom_site_label_4
_geom_torsion
C3 N2 C1 N1 -0.1(5)
C13 N2 C1 N1 178.8(4)
C3 N2 C1 Pd 175.3(3)
C13 N2 C1 Pd -5.7(5)
C2 N1 C1 N2 0.1(5)
C9 N1 C1 N2 176.4(4)
C2 N1 C1 Pd -174.2(4)
C9 N1 C1 Pd 2.0(7)
C14 Pd C1 N2 -33.2(3)
C27 Pd C1 N2 144.9(3)
C26 Pd C1 N2 89(8)
C14 Pd C1 N1 140.3(5)
C27 Pd C1 N1 -41.6(5)
C26 Pd C1 N1 -97(8)
C1 N1 C2 C3 -0.1(6)
C9 N1 C2 C3 -176.4(4)
N1 C2 C3 N2 0.0(6)
C1 N2 C3 C2 0.1(6)
C13 N2 C3 C2 -178.9(4)
C9 C4 C5 C6 0.0(7)
C10 C4 C5 C6 -179.6(5)
C4 C5 C6 C7 3.7(7)
C4 C5 C6 C11 -175.5(5)
C5 C6 C7 C8 -3.7(7)
C11 C6 C7 C8 175.5(5)
C6 C7 C8 C9 0.1(7)
C6 C7 C8 C12 -179.1(5)
C5 C4 C9 C8 -3.9(7)
C10 C4 C9 C8 175.7(5)
C5 C4 C9 N1 176.9(4)
C10 C4 C9 N1 -3.6(7)
C7 C8 C9 C4 3.9(7)
C12 C8 C9 C4 -177.0(5)
C7 C8 C9 N1 -176.9(4)
C12 C8 C9 N1 2.2(7)
C1 N1 C9 C4 -76.4(6)
C2 N1 C9 C4 99.4(6)
C1 N1 C9 C8 104.3(5)
C2 N1 C9 C8 -79.9(6)
C14 N4 C13 N2 -54.6(5)
C16 N4 C13 N2 124.8(4)
C1 N2 C13 N4 56.5(5)
C3 N2 C13 N4 -124.6(4)
C16 N4 C14 N3 0.6(5)
C13 N4 C14 N3 -179.9(4)
C16 N4 C14 Pd -177.1(3)
C13 N4 C14 Pd 2.3(5)
C15 N3 C14 N4 -0.4(5)
C22 N3 C14 N4 -176.5(4)
C15 N3 C14 Pd 176.7(4)
C22 N3 C14 Pd 0.6(7)
C1 Pd C14 N4 34.8(3)
C27 Pd C14 N4 -95(4)
C26 Pd C14 N4 -144.1(3)
C1 Pd C14 N3 -141.9(4)
C27 Pd C14 N3 89(4)
C26 Pd C14 N3 39.1(5)
C14 N3 C15 C16 0.1(6)
C22 N3 C15 C16 176.3(4)
N3 C15 C16 N4 0.3(6)
C14 N4 C16 C15 -0.6(6)
C13 N4 C16 C15 179.9(4)
C22 C17 C18 C19 -2.7(7)
C23 C17 C18 C19 176.4(5)
C17 C18 C19 C20 0.2(8)
C17 C18 C19 C24 179.0(5)
C18 C19 C20 C21 0.6(8)
C24 C19 C20 C21 -178.1(5)
C19 C20 C21 C22 1.0(7)
C19 C20 C21 C25 -179.8(5)
C20 C21 C22 C17 -3.6(7)
C25 C21 C22 C17 177.2(4)
C20 C21 C22 N3 -178.6(4)
C25 C21 C22 N3 2.2(7)
C18 C17 C22 C21 4.4(7)
C23 C17 C22 C21 -174.7(5)
C18 C17 C22 N3 179.4(4)
C23 C17 C22 N3 0.3(7)
C14 N3 C22 C21 -104.4(5)
C15 N3 C22 C21 79.9(6)
C14 N3 C22 C17 80.4(6)
C15 N3 C22 C17 -95.3(5)
C31 O1 C28 C29 -25.7(9)
O1 C28 C29 C30 34.3(8)
C28 C29 C30 C31 -29.7(9)
C28 O1 C31 C30 6.7(10)
C29 C30 C31 O1 14.7(10)
C35 O2 C32 C33 -18(2)
O2 C32 C33 C34 -17.1(19)
C32 C33 C34 C35 47.6(19)
C33 C34 C35 O2 -52.5(17)
C32 O2 C35 C34 47(2)
